data_4345921
loop_
_publ_author_name
'Que, Chen-Jie'
'Mo, Chong-Jiao'
'Li, Zhao-Qi'
'Zhang, Guang-Lin'
'Zhu, Qin-Yu'
'Dai, Jie'

_publ_section_title
;
 Perovskite-Like Organic-Inorganic Hybrid Lead Iodide with a Large Organic
 Cation Incorporated within the Layers.
;
_journal_name_full 'Inorganic chemistry'
_journal_paper_doi 10.1021/acs.inorgchem.6b02550
_journal_year 2017
_chemical_formula_sum 'C15 H33 I7 N2 Pb2'
_chemical_formula_weight 1544.11
_chemical_name_systematic
;
 ?
;
_space_group_crystal_system triclinic
_space_group_IT_number 2
_space_group_name_Hall '-P 1'
_space_group_name_H-M_alt 'P -1'
_symmetry_space_group_name_Hall '-P 1'
_symmetry_space_group_name_H-M 'P -1'
_atom_sites_solution_hydrogens geom
_audit_creation_method SHELXL-2013
_cell_angle_alpha 79.986(4)
_cell_angle_beta 85.336(4)
_cell_angle_gamma 64.538(5)
_cell_formula_units_Z 2
_cell_length_a 9.0711(5)
_cell_length_b 9.9856(5)
_cell_length_c 16.0049(8)
_cell_measurement_reflns_used 4264
_cell_measurement_temperature 293(2)
_cell_measurement_theta_max 29.7
_cell_measurement_theta_min 3.0
_cell_volume 1288.94(13)
_computing_structure_refinement 'SHELXL-2013 (Sheldrick, 2013)'
_diffrn_ambient_temperature 293(2)
_diffrn_measured_fraction_theta_full 0.973
_diffrn_measured_fraction_theta_max 0.998
_diffrn_measurement_device_type 'Xcalibur, Atlas, Gemini'
_diffrn_radiation_type MoK\a
_diffrn_radiation_wavelength 0.71073
_diffrn_reflns_av_R_equivalents 0.0640
_diffrn_reflns_av_unetI/netI 0.0848
_diffrn_reflns_Laue_measured_fraction_full 0.973
_diffrn_reflns_Laue_measured_fraction_max 0.998
_diffrn_reflns_limit_h_max 10
_diffrn_reflns_limit_h_min -10
_diffrn_reflns_limit_k_max 11
_diffrn_reflns_limit_k_min -11
_diffrn_reflns_limit_l_max 19
_diffrn_reflns_limit_l_min -19
_diffrn_reflns_number 10644
_diffrn_reflns_point_group_measured_fraction_full 0.973
_diffrn_reflns_point_group_measured_fraction_max 0.998
_diffrn_reflns_theta_full 25.242
_diffrn_reflns_theta_max 25.000
_diffrn_reflns_theta_min 2.794
_exptl_absorpt_coefficient_mu 21.435
_exptl_absorpt_correction_T_max 1.00000
_exptl_absorpt_correction_T_min 0.12480
_exptl_absorpt_correction_type multi-scan
_exptl_absorpt_process_details 'Jacobson, R. (1998) Private communication'
_exptl_crystal_colour 'clear light yellow'
_exptl_crystal_density_diffrn 3.979
_exptl_crystal_description block
_exptl_crystal_F_000 1344
_exptl_crystal_size_max 0.200
_exptl_crystal_size_mid 0.100
_exptl_crystal_size_min 0.100
_refine_diff_density_max 4.296
_refine_diff_density_min -3.656
_refine_diff_density_rms 0.586
_refine_ls_extinction_coef 0.0048(3)
_refine_ls_extinction_expression Fc^*^=kFc[1+0.001xFc^2^\l^3^/sin(2\q)]^-1/4^
_refine_ls_extinction_method SHELXL
_refine_ls_goodness_of_fit_ref 1.048
_refine_ls_hydrogen_treatment constr
_refine_ls_matrix_type full
_refine_ls_number_parameters 171
_refine_ls_number_reflns 4531
_refine_ls_number_restraints 18
_refine_ls_restrained_S_all 1.047
_refine_ls_R_factor_all 0.0737
_refine_ls_R_factor_gt 0.0614
_refine_ls_shift/su_max 0.020
_refine_ls_shift/su_mean 0.001
_refine_ls_structure_factor_coef Fsqd
_refine_ls_weighting_details
;
 w=1/[\s^2^(Fo^2^)+(0.0843P)^2^]
 where P=(Fo^2^+2Fc^2^)/3
;
_refine_ls_weighting_scheme calc
_refine_ls_wR_factor_gt 0.1460
_refine_ls_wR_factor_ref 0.1603
_reflns_Friedel_coverage 0.000
_reflns_number_gt 3655
_reflns_number_total 4531
_reflns_threshold_expression 'I > 2\s(I)'
_cod_data_source_file ic6b02550_si_002.cif
_cod_data_source_block l
_cod_database_code 4345921
_shelx_space_group_comment
;
The symmetry employed for this shelxl refinement is uniquely defined
by the following loop, which should always be used as a source of
symmetry information in preference to the above space-group names.
They are only intended as comments.
;
_shelx_estimated_absorpt_t_min 0.099
_shelx_estimated_absorpt_t_max 0.223
_shelxl_version_number 2013-2

loop_
_space_group_symop_operation_xyz
'x, y, z'
'-x, -y, -z'

loop_
_atom_site_label
_atom_site_type_symbol
_atom_site_fract_x
_atom_site_fract_y
_atom_site_fract_z
_atom_site_U_iso_or_equiv
_atom_site_adp_type
_atom_site_occupancy
_atom_site_site_symmetry_order
_atom_site_calc_flag
_atom_site_refinement_flags_posn
_atom_site_refinement_flags_adp
Pb1 Pb -0.12789(7) -0.69524(6) 0.28922(4) 0.0312(2) Uani 1 1 d . .
Pb2 Pb 0.12874(7) -1.18899(6) 0.29855(4) 0.0313(2) Uani 1 1 d . .
I1 I -0.50136(14) -0.45420(15) 0.30583(10) 0.0681(5) Uani 1 1 d . .
I2 I -0.00201(16) -0.44412(13) 0.31464(10) 0.0535(4) Uani 1 1 d . .
I3 I 0.25433(12) -0.92719(12) 0.27524(8) 0.0391(3) Uani 1 1 d . .
I4 I -0.24169(12) -0.95048(11) 0.27595(8) 0.0392(3) Uani 1 1 d . .
I5 I -0.1271(2) -0.7600(2) 0.49849(9) 0.0811(5) Uani 1 1 d . .
I6 I -0.13109(13) -0.60256(13) 0.09668(7) 0.0448(3) Uani 1 1 d . .
I7 I 0.15329(12) -1.18430(13) 0.10060(7) 0.0384(3) Uani 1 1 d . .
N1 N 0.270(2) -0.8377(19) -0.0036(17) 0.093(8) Uani 1 1 d . .
H1 H 0.2187 -0.8610 0.0398 0.111 Uiso 1 1 calc R U
N2 N 0.342(2) -0.7935(19) -0.1337(15) 0.077(5) Uani 1 1 d . U
H2 H 0.3456 -0.7809 -0.1883 0.093 Uiso 1 1 calc R U
N3 N 0.2587(18) -0.5861(16) 0.1300(10) 0.050(4) Uani 1 1 d . .
H3A H 0.1929 -0.5923 0.0939 0.076 Uiso 1 1 calc R U
H3B H 0.2239 -0.4911 0.1377 0.076 Uiso 1 1 calc R U
H3C H 0.2582 -0.6427 0.1794 0.076 Uiso 1 1 calc R U
C1 C 0.4011(17) -0.8060(17) -0.0033(13) 0.042(4) Uani 1 1 d . U
C2 C 0.4429(16) -0.7837(15) -0.0832(10) 0.027(3) Uani 1 1 d . U
H2A H 0.5322 -0.7636 -0.1016 0.032 Uiso 1 1 calc R U
C3 C 0.237(2) -0.8249(19) -0.0871(16) 0.049(5) Uani 1 1 d . U
H3 H 0.1506 -0.8373 -0.1068 0.059 Uiso 1 1 calc R U
C4 C 0.493(2) -0.796(2) 0.0712(13) 0.048(4) Uiso 1 1 d . .
H4A H 0.4871 -0.8662 0.1202 0.058 Uiso 1 1 calc R U
H4B H 0.6067 -0.8259 0.0556 0.058 Uiso 1 1 calc R U
C5 C 0.423(2) -0.6386(19) 0.0956(12) 0.045(4) Uani 1 1 d . .
H5A H 0.4945 -0.6376 0.1371 0.054 Uiso 1 1 calc R U
H5B H 0.4244 -0.5684 0.0456 0.054 Uiso 1 1 calc R U
C8 C 0.321(6) -0.621(6) 0.496(4) 0.191(15) Uiso 1 1 d . U
N4 N 0.486(7) -0.931(5) 0.498(4) 0.222(15) Uiso 1 1 d . U
C7 C 0.302(6) -0.869(6) 0.496(3) 0.191(16) Uiso 1 1 d . U
C6 C 0.484(8) -0.789(8) 0.494(4) 0.216(15) Uiso 1 1 d . U
N5 N 0.333(6) -0.742(6) 0.502(3) 0.209(16) Uiso 1 1 d . U

loop_
_atom_site_aniso_label
_atom_site_aniso_U_11
_atom_site_aniso_U_22
_atom_site_aniso_U_33
_atom_site_aniso_U_23
_atom_site_aniso_U_13
_atom_site_aniso_U_12
Pb1 0.0359(4) 0.0323(4) 0.0248(4) -0.0037(3) 0.0002(2) -0.0143(3)
Pb2 0.0356(4) 0.0325(4) 0.0255(4) -0.0032(3) -0.0006(3) -0.0145(3)
I1 0.0399(7) 0.0586(8) 0.0712(11) 0.0010(8) 0.0062(6) 0.0063(6)
I2 0.0764(9) 0.0468(7) 0.0551(9) -0.0126(6) 0.0057(6) -0.0421(7)
I3 0.0359(6) 0.0361(6) 0.0450(8) -0.0003(5) -0.0005(5) -0.0171(5)
I4 0.0348(6) 0.0350(6) 0.0489(8) -0.0056(5) -0.0061(5) -0.0151(5)
I5 0.1134(13) 0.1153(14) 0.0206(9) -0.0007(9) -0.0021(8) -0.0575(11)
I6 0.0487(7) 0.0498(7) 0.0218(7) -0.0007(5) -0.0016(5) -0.0091(5)
I7 0.0411(6) 0.0574(7) 0.0249(7) -0.0063(5) 0.0027(4) -0.0291(5)
N1 0.056(11) 0.046(10) 0.16(3) -0.026(13) 0.060(13) -0.015(9)
N2 0.066(11) 0.061(10) 0.093(15) -0.018(10) 0.004(9) -0.014(8)
N3 0.075(10) 0.049(8) 0.030(10) -0.012(7) 0.025(8) -0.032(8)
C1 0.020(7) 0.032(8) 0.066(11) -0.013(8) 0.002(7) -0.004(6)
C2 0.021(7) 0.030(7) 0.032(9) -0.007(7) 0.004(6) -0.012(6)
C3 0.044(10) 0.039(9) 0.079(14) -0.035(9) 0.005(8) -0.024(7)
C5 0.065(11) 0.044(9) 0.041(12) 0.000(9) -0.008(9) -0.039(9)

loop_
_atom_type_symbol
_atom_type_description
_atom_type_scat_dispersion_real
_atom_type_scat_dispersion_imag
_atom_type_scat_source
C C 0.0033 0.0016 'International Tables Vol C Tables 4.2.6.8 and 6.1.1.4'
H H 0.0000 0.0000 'International Tables Vol C Tables 4.2.6.8 and 6.1.1.4'
N N 0.0061 0.0033 'International Tables Vol C Tables 4.2.6.8 and 6.1.1.4'
I I -0.4742 1.8119 'International Tables Vol C Tables 4.2.6.8 and 6.1.1.4'
Pb Pb -3.3944 10.1111 'International Tables Vol C Tables 4.2.6.8 and 6.1.1.4'

loop_
_geom_angle_atom_site_label_1
_geom_angle_atom_site_label_2
_geom_angle_atom_site_label_3
_geom_angle
_geom_angle_site_symmetry_1
_geom_angle_site_symmetry_3
I6 Pb1 I4 92.73(4) . .
I6 Pb1 I1 91.57(4) . .
I4 Pb1 I1 91.23(4) . .
I6 Pb1 I3 88.90(3) . .
I4 Pb1 I3 91.42(3) . .
I1 Pb1 I3 177.28(4) . .
I6 Pb1 I2 90.62(4) . .
I4 Pb1 I2 176.40(4) . .
I1 Pb1 I2 89.98(4) . .
I3 Pb1 I2 87.34(3) . .
I6 Pb1 I5 173.97(4) . .
I4 Pb1 I5 92.92(4) . .
I1 Pb1 I5 86.19(4) . .
I3 Pb1 I5 93.08(4) . .
I2 Pb1 I5 83.78(4) . .
I7 Pb2 I4 88.78(3) . .
I7 Pb2 I5 172.59(4) . 2_536
I4 Pb2 I5 96.36(4) . 2_536
I7 Pb2 I2 88.59(3) . 1_545
I4 Pb2 I2 87.07(3) . 1_545
I5 Pb2 I2 86.35(4) 2_536 1_545
I7 Pb2 I3 89.51(3) . .
I4 Pb2 I3 91.83(3) . .
I5 Pb2 I3 95.65(4) 2_536 .
I2 Pb2 I3 177.82(4) 1_545 .
I7 Pb2 I1 86.28(4) . 1_645
I4 Pb2 I1 173.11(4) . 1_645
I5 Pb2 I1 88.14(4) 2_536 1_645
I2 Pb2 I1 88.02(4) 1_545 1_645
I3 Pb2 I1 92.92(4) . 1_645
Pb1 I1 Pb2 172.55(6) . 1_465
Pb2 I2 Pb1 168.37(5) 1_565 .
Pb2 I3 Pb1 86.38(3) . .
Pb1 I4 Pb2 88.52(3) . .
Pb2 I5 Pb1 178.03(6) 2_536 .
C1 N1 C3 105.8(18) . .
C3 N2 C2 107(2) . .
C2 C1 N1 105.8(17) . .
C2 C1 C4 123.4(15) . .
N1 C1 C4 130.8(19) . .
C1 C2 N2 111.1(15) . .
N2 C3 N1 109.8(18) . .
C5 C4 C1 113.1(15) . .
N3 C5 C4 115.1(13) . .
N5 C8 C6 47(4) . .
N4 N4 C6 170(9) 2_636 .
N4 N4 C7 97(6) 2_636 .
C6 N4 C7 93(4) . .
N4 N4 N5 146(7) 2_636 .
C6 N4 N5 43(3) . .
C7 N4 N5 50(3) . .
N5 C7 N4 76(3) . .
N5 C6 N4 86(5) . .
N5 C6 C8 43(4) . .
N4 C6 C8 129(5) . .
C8 N5 C6 90(6) . .
C8 N5 C7 163(7) . .
C6 N5 C7 104(5) . .
C8 N5 N4 141(6) . .
C6 N5 N4 50(4) . .
C7 N5 N4 54(3) . .

loop_
_geom_bond_atom_site_label_1
_geom_bond_atom_site_label_2
_geom_bond_distance
_geom_bond_site_symmetry_2
Pb1 I6 3.0582(13) .
Pb1 I4 3.1769(11) .
Pb1 I1 3.2258(12) .
Pb1 I3 3.2534(11) .
Pb1 I2 3.2633(11) .
Pb1 I5 3.2989(15) .
Pb2 I7 3.1515(12) .
Pb2 I4 3.1798(11) .
Pb2 I5 3.1992(15) 2_536
Pb2 I2 3.2069(11) 1_545
Pb2 I3 3.2286(11) .
Pb2 I1 3.2560(12) 1_645
I1 Pb2 3.2560(12) 1_465
I2 Pb2 3.2068(11) 1_565
I5 Pb2 3.1993(15) 2_536
N1 C1 1.35(2) .
N1 C3 1.37(3) .
N2 C3 1.27(3) .
N2 C2 1.32(2) .
N3 C5 1.45(2) .
C1 C2 1.31(2) .
C1 C4 1.55(2) .
C4 C5 1.53(2) .
C8 N5 1.15(6) .
C8 C6 1.70(8) .
N4 N4 1.28(8) 2_636
N4 C6 1.40(6) .
N4 C7 1.51(6) .
N4 N5 1.81(6) .
C7 N5 1.44(6) .
C6 N5 1.25(6) .

loop_
_geom_torsion_atom_site_label_1
_geom_torsion_atom_site_label_2
_geom_torsion_atom_site_label_3
_geom_torsion_atom_site_label_4
_geom_torsion
_geom_torsion_site_symmetry_1
C3 N1 C1 C2 -2.8(18) .
C3 N1 C1 C4 177.5(16) .
N1 C1 C2 N2 2.6(18) .
C4 C1 C2 N2 -177.7(15) .
C3 N2 C2 C1 -1(2) .
C2 N2 C3 N1 -1(2) .
C1 N1 C3 N2 2(2) .
C2 C1 C4 C5 90.5(19) .
N1 C1 C4 C5 -90(2) .
C1 C4 C5 N3 66(2) .
N4 N4 C7 N5 174(7) 2_636
C6 N4 C7 N5 -6(5) .
C7 N4 C6 N5 7(6) .
C7 N4 C6 C8 5(8) .
N5 N4 C6 C8 -2(5) .
N5 C8 C6 N4 4(7) .
C6 C8 N5 C7 -144(24) .
C6 C8 N5 N4 -3(7) .
N4 C6 N5 C8 -177(6) .
N4 C6 N5 C7 -8(6) .
C8 C6 N5 C7 170(8) .
C8 C6 N5 N4 177(6) .
N4 C7 N5 C8 150(22) .
N4 C7 N5 C6 7(6) .
N4 N4 N5 C8 -178(13) 2_636
C6 N4 N5 C8 4(9) .
C7 N4 N5 C8 -167(10) .
N4 N4 N5 C6 178(15) 2_636
C7 N4 N5 C6 -171(7) .
N4 N4 N5 C7 -11(12) 2_636
C6 N4 N5 C7 171(7) .
